data_2216472
loop_
_publ_author_name
'Zeng, Hai-Su'
'Wang, Hai-Bo'
'Kang, Si-Shun'
'Li, Hai-Lin'

_publ_section_title
2-(2-{3-[4-(Dimethylamino)phenyl]-1,2,4-oxadiazol-5-yl}phenoxy)-<i>N</i>-(2,6-dimethylphenyl)acetamide
_journal_coeditor_code HB2606
_journal_issue 12
_journal_name_full 'Acta Crystallographica Section E'
_journal_page_first o4745
_journal_page_last o4745
_journal_paper_doi 10.1107/S1600536807052270
_journal_volume 63
_journal_year 2007
_chemical_formula_iupac 'C26 H26 N4 O3'
_chemical_formula_moiety 'C26 H26 N4 O3'
_chemical_formula_sum 'C26 H26 N4 O3'
_chemical_formula_weight 442.51
_chemical_name_systematic
;
2-(2-{3-[4-(Dimethylamino)phenyl]-1,2,4-oxadiazol-5-yl}phenoxy)-\
N-(2,6-dimethylphenyl)acetamide
;
_space_group_IT_number 2
_symmetry_cell_setting triclinic
_symmetry_space_group_name_Hall '-P 1'
_symmetry_space_group_name_H-M 'P -1'
_atom_sites_solution_hydrogens geom
_atom_sites_solution_primary direct
_atom_sites_solution_secondary difmap
_audit_creation_method SHELXL-97
_cell_angle_alpha 83.01(3)
_cell_angle_beta 79.76(3)
_cell_angle_gamma 66.54(3)
_cell_formula_units_Z 2
_cell_length_a 8.9900(18)
_cell_length_b 9.0330(18)
_cell_length_c 15.445(3)
_cell_measurement_reflns_used 25
_cell_measurement_temperature 293(2)
_cell_measurement_theta_max 13
_cell_measurement_theta_min 9
_cell_volume 1130.4(5)
_computing_cell_refinement 'CAD-4 Software (Enraf--Nonius,1989)'
_computing_data_collection 'CAD-4 Software (Enraf--Nonius,1989)'
_computing_data_reduction 'XCAD4 (Harms & Wocadlo, 1995)'
_computing_molecular_graphics 'SHELXTL (Siemens, 1996)'
_computing_publication_material 'SHELXS97 (Sheldrick, 1997)'
_computing_structure_refinement 'SHELXL97 (Sheldrick, 1997)'
_computing_structure_solution 'SHELXS97 (Sheldrick, 1997)'
_diffrn_ambient_temperature 293(2)
_diffrn_measured_fraction_theta_full 1.000
_diffrn_measured_fraction_theta_max 1.000
_diffrn_measurement_device_type 'Enraf--Nonius CAD-4'
_diffrn_measurement_method \w/2\q
_diffrn_radiation_monochromator graphite
_diffrn_radiation_source 'fine-focus sealed tube'
_diffrn_radiation_type MoK\a
_diffrn_radiation_wavelength 0.71073
_diffrn_reflns_av_R_equivalents 0.0000
_diffrn_reflns_av_sigmaI/netI 0.0394
_diffrn_reflns_limit_h_max 11
_diffrn_reflns_limit_h_min -10
_diffrn_reflns_limit_k_max 11
_diffrn_reflns_limit_k_min -10
_diffrn_reflns_limit_l_max 19
_diffrn_reflns_limit_l_min 0
_diffrn_reflns_number 4419
_diffrn_reflns_theta_full 25.97
_diffrn_reflns_theta_max 25.97
_diffrn_reflns_theta_min 1.34
_diffrn_standards_decay_% 0
_diffrn_standards_interval_count 200
_diffrn_standards_interval_time 2h
_diffrn_standards_number 3
_exptl_absorpt_coefficient_mu 0.087
_exptl_absorpt_correction_T_max 0.991
_exptl_absorpt_correction_T_min 0.974
_exptl_absorpt_correction_type psi-scan
_exptl_absorpt_process_details '(North <i>et al.</i>,  1968)'
_exptl_crystal_colour colorless
_exptl_crystal_density_diffrn 1.300
_exptl_crystal_density_method 'not measured'
_exptl_crystal_description block
_exptl_crystal_F_000 468
_exptl_crystal_size_max 0.30
_exptl_crystal_size_mid 0.20
_exptl_crystal_size_min 0.10
_refine_diff_density_max 0.500
_refine_diff_density_min -0.427
_refine_ls_extinction_method none
_refine_ls_goodness_of_fit_ref 1.032
_refine_ls_hydrogen_treatment constr
_refine_ls_matrix_type full
_refine_ls_number_parameters 293
_refine_ls_number_reflns 4419
_refine_ls_number_restraints 0
_refine_ls_restrained_S_all 1.032
_refine_ls_R_factor_all 0.1236
_refine_ls_R_factor_gt 0.0773
_refine_ls_shift/su_max 0.000
_refine_ls_shift/su_mean 0.000
_refine_ls_structure_factor_coef Fsqd
_refine_ls_weighting_details 'calc w=1/[\s^2^(Fo^2^)+(0.018P)^2^+2P] where P=(Fo^2^+2Fc^2^)/3'
_refine_ls_weighting_scheme calc
_refine_ls_wR_factor_gt 0.1447
_refine_ls_wR_factor_ref 0.1785
_reflns_number_gt 2692
_reflns_number_total 4419
_reflns_threshold_expression I>2\s(I)
_cod_data_source_file hb2606.cif
_cod_data_source_block I
_cod_original_cell_volume 1130.4(4)
_cod_database_code 2216472
_cod_database_fobs_code 2216472

loop_
_symmetry_equiv_pos_as_xyz
'x, y, z'
'-x, -y, -z'

loop_
_atom_site_type_symbol
_atom_site_label
_atom_site_fract_x
_atom_site_fract_y
_atom_site_fract_z
_atom_site_U_iso_or_equiv
_atom_site_adp_type
_atom_site_calc_flag
_atom_site_refinement_flags
_atom_site_occupancy
O O1 1.1192(3) 0.2794(3) 0.45197(18) 0.067 Uani d . 1
O O2 1.3415(3) 0.4254(4) 0.2256(2) 0.0914(11) Uani d . 1
O O3 1.2793(3) 0.6748(3) 0.03292(18) 0.0696(8) Uani d . 1
N N1 0.3072(4) 0.8914(5) 0.3050(3) 0.0988(14) Uani d . 1
N N2 0.9452(4) 0.3580(5) 0.4585(2) 0.0774(11) Uani d . 1
N N3 1.0722(4) 0.4657(4) 0.3431(2) 0.0581(8) Uani d . 1
N N4 1.1088(3) 0.6202(4) 0.1492(2) 0.0552(8) Uani d . 1
H H4A 1.1046 0.5840 0.2033 0.066 Uiso calc R 1
C C1 0.1610(5) 0.8702(7) 0.3466(4) 0.115(2) Uani d . 1
H H1A 0.1627 0.7702 0.3303 0.172 Uiso calc R 1
H H1B 0.0673 0.9582 0.3280 0.172 Uiso calc R 1
H H1C 0.1549 0.8678 0.4094 0.172 Uiso calc R 1
C C2 0.2944(6) 1.0093(6) 0.2336(3) 0.0933(16) Uani d . 1
H H2B 0.3948 1.0267 0.2196 0.140 Uiso calc R 1
H H2C 0.2057 1.1090 0.2500 0.140 Uiso calc R 1
H H2D 0.2740 0.9719 0.1831 0.140 Uiso calc R 1
C C3 0.4591(5) 0.7886(5) 0.3270(3) 0.0651(10) Uani d . 1
C C4 0.5996(5) 0.8191(5) 0.2957(3) 0.0720(12) Uani d . 1
H H4B 0.5927 0.9107 0.2592 0.086 Uiso calc R 1
C C5 0.7495(5) 0.7138(5) 0.3185(3) 0.0643(10) Uani d . 1
H H5A 0.8421 0.7366 0.2973 0.077 Uiso calc R 1
C C6 0.7651(4) 0.5774(5) 0.3714(2) 0.0558(9) Uani d . 1
C C7 0.6260(5) 0.5489(5) 0.4033(3) 0.0683(11) Uani d . 1
H H7A 0.6337 0.4577 0.4403 0.082 Uiso calc R 1
C C8 0.4748(5) 0.6523(5) 0.3816(3) 0.0707(11) Uani d . 1
H H8A 0.3826 0.6297 0.4042 0.085 Uiso calc R 1
C C9 0.9276(5) 0.4658(5) 0.3923(2) 0.0566(9) Uani d . 1
C C10 1.1844(5) 0.3506(5) 0.3835(2) 0.0577(9) Uani d . 1
C C11 1.3619(5) 0.2919(5) 0.3645(3) 0.0637(10) Uani d . 1
C C12 1.4409(5) 0.3316(5) 0.2846(3) 0.0679(11) Uani d . 1
C C13 1.6095(5) 0.2761(6) 0.2669(3) 0.0818(14) Uani d . 1
H H13A 1.6604 0.3045 0.2134 0.098 Uiso calc R 1
C C14 1.7009(5) 0.1783(6) 0.3296(3) 0.0862(14) Uani d . 1
H H14A 1.8146 0.1402 0.3183 0.103 Uiso calc R 1
C C15 1.6277(5) 0.1367(6) 0.4075(3) 0.0837(14) Uani d . 1
H H15A 1.6918 0.0700 0.4489 0.100 Uiso calc R 1
C C16 1.4578(5) 0.1921(5) 0.4267(3) 0.0696(11) Uani d . 1
H H16A 1.4087 0.1628 0.4806 0.084 Uiso calc R 1
C C17 1.4010(4) 0.5052(5) 0.1516(3) 0.0656(11) Uani d . 1
H H17A 1.4829 0.4271 0.1122 0.079 Uiso calc R 1
H H17B 1.4504 0.5719 0.1701 0.079 Uiso calc R 1
C C18 1.2550(4) 0.6091(5) 0.1056(2) 0.0556(9) Uani d . 1
C C19 0.9582(4) 0.6882(4) 0.1122(2) 0.0496(8) Uani d . 1
C C20 0.8857(4) 0.5827(4) 0.1007(2) 0.0550(9) Uani d . 1
C C21 0.7401(5) 0.6480(5) 0.0645(3) 0.0667(11) Uani d . 1
H H21A 0.6889 0.5809 0.0555 0.080 Uiso calc R 1
C C22 0.6711(5) 0.8103(6) 0.0420(3) 0.0760(13) Uani d . 1
H H22A 0.5747 0.8516 0.0171 0.091 Uiso calc R 1
C C23 0.7425(5) 0.9115(5) 0.0558(3) 0.0724(12) Uani d . 1
H H23A 0.6928 1.0213 0.0407 0.087 Uiso calc R 1
C C24 0.8885(4) 0.8547(4) 0.0920(2) 0.0554(9) Uani d . 1
C C25 0.9578(5) 0.9673(5) 0.1131(3) 0.0716(11) Uani d . 1
H H25A 0.8938 1.0752 0.0929 0.107 Uiso calc R 1
H H25B 1.0688 0.9365 0.0844 0.107 Uiso calc R 1
H H25C 0.9557 0.9632 0.1756 0.107 Uiso calc R 1
C C26 0.9577(5) 0.4057(5) 0.1276(3) 0.0721(12) Uani d . 1
H H26A 1.0581 0.3811 0.1503 0.108 Uiso calc R 1
H H26B 0.9792 0.3434 0.0774 0.108 Uiso calc R 1
H H26C 0.8817 0.3794 0.1723 0.108 Uiso calc R 1

loop_
_atom_site_aniso_label
_atom_site_aniso_U_11
_atom_site_aniso_U_22
_atom_site_aniso_U_33
_atom_site_aniso_U_12
_atom_site_aniso_U_13
_atom_site_aniso_U_23
O1 0.067 0.067 0.067 -0.026 -0.009 -0.004
O2 0.0446(15) 0.131(3) 0.080(2) -0.0251(17) -0.0207(14) 0.0476(19)
O3 0.0594(16) 0.0797(19) 0.0633(17) -0.0231(14) -0.0103(13) 0.0086(15)
N1 0.056(2) 0.115(3) 0.109(3) -0.018(2) -0.028(2) 0.025(3)
N2 0.051(2) 0.096(3) 0.072(2) -0.0196(19) -0.0139(17) 0.017(2)
N3 0.0488(17) 0.065(2) 0.0557(19) -0.0150(15) -0.0166(14) 0.0045(15)
N4 0.0425(16) 0.066(2) 0.0545(18) -0.0178(14) -0.0153(13) 0.0073(15)
C1 0.048(3) 0.151(5) 0.133(5) -0.028(3) -0.027(3) 0.021(4)
C2 0.078(3) 0.088(4) 0.112(4) -0.024(3) -0.042(3) 0.020(3)
C3 0.051(2) 0.074(3) 0.066(3) -0.015(2) -0.0146(19) -0.008(2)
C4 0.056(2) 0.069(3) 0.080(3) -0.013(2) -0.014(2) 0.002(2)
C5 0.053(2) 0.069(3) 0.067(3) -0.021(2) -0.0071(19) -0.002(2)
C6 0.049(2) 0.062(2) 0.052(2) -0.0168(18) -0.0066(16) -0.0055(18)
C7 0.061(2) 0.076(3) 0.068(3) -0.026(2) -0.015(2) 0.006(2)
C8 0.055(2) 0.081(3) 0.078(3) -0.026(2) -0.020(2) 0.003(2)
C9 0.054(2) 0.064(2) 0.049(2) -0.0192(18) -0.0127(17) 0.0008(18)
C10 0.058(2) 0.067(2) 0.047(2) -0.0236(19) -0.0141(17) 0.0106(18)
C11 0.052(2) 0.066(3) 0.062(2) -0.0055(19) -0.0252(19) -0.0010(19)
C12 0.047(2) 0.079(3) 0.069(3) -0.013(2) -0.0200(19) 0.008(2)
C13 0.046(2) 0.102(4) 0.084(3) -0.011(2) -0.021(2) 0.001(3)
C14 0.053(3) 0.093(4) 0.096(4) -0.008(2) -0.026(2) 0.007(3)
C15 0.066(3) 0.079(3) 0.091(4) -0.002(2) -0.042(3) 0.004(3)
C16 0.067(3) 0.069(3) 0.065(3) -0.014(2) -0.026(2) 0.007(2)
C17 0.046(2) 0.080(3) 0.062(2) -0.018(2) -0.0085(18) 0.007(2)
C18 0.047(2) 0.066(2) 0.053(2) -0.0202(18) -0.0104(17) -0.0003(18)
C19 0.0403(18) 0.057(2) 0.050(2) -0.0147(16) -0.0126(15) 0.0002(16)
C20 0.056(2) 0.055(2) 0.057(2) -0.0242(18) -0.0067(17) -0.0036(17)
C21 0.060(2) 0.084(3) 0.070(3) -0.040(2) -0.015(2) -0.005(2)
C22 0.053(2) 0.091(3) 0.081(3) -0.021(2) -0.030(2) 0.010(3)
C23 0.060(2) 0.065(3) 0.084(3) -0.010(2) -0.029(2) 0.004(2)
C24 0.054(2) 0.053(2) 0.056(2) -0.0153(17) -0.0133(17) -0.0032(17)
C25 0.085(3) 0.062(3) 0.073(3) -0.029(2) -0.025(2) -0.002(2)
C26 0.080(3) 0.061(3) 0.078(3) -0.032(2) -0.009(2) 0.001(2)

loop_
_atom_type_symbol
_atom_type_description
_atom_type_scat_dispersion_real
_atom_type_scat_dispersion_imag
_atom_type_scat_source
C C 0.0033 0.0016 'International Tables Vol C Tables 4.2.6.8 and 6.1.1.4'
H H 0.0000 0.0000 'International Tables Vol C Tables 4.2.6.8 and 6.1.1.4'
N N 0.0061 0.0033 'International Tables Vol C Tables 4.2.6.8 and 6.1.1.4'
O O 0.0106 0.0060 'International Tables Vol C Tables 4.2.6.8 and 6.1.1.4'

loop_
_geom_angle_atom_site_label_1
_geom_angle_atom_site_label_2
_geom_angle_atom_site_label_3
_geom_angle
C10 O1 N2 107.7(3)
C12 O2 C17 121.2(3)
C3 N1 C2 120.6(4)
C3 N1 C1 121.0(4)
C2 N1 C1 118.0(4)
C9 N2 O1 102.0(3)
C10 N3 C9 102.8(3)
C18 N4 C19 124.7(3)
C18 N4 H4A 117.6
C19 N4 H4A 117.6
N1 C1 H1A 109.5
N1 C1 H1B 109.5
H1A C1 H1B 109.5
N1 C1 H1C 109.5
H1A C1 H1C 109.5
H1B C1 H1C 109.5
N1 C2 H2B 109.5
N1 C2 H2C 109.5
H2B C2 H2C 109.5
N1 C2 H2D 109.5
H2B C2 H2D 109.5
H2C C2 H2D 109.5
C8 C3 N1 120.5(4)
C8 C3 C4 117.8(4)
N1 C3 C4 121.7(4)
C5 C4 C3 120.3(4)
C5 C4 H4B 119.8
C3 C4 H4B 119.8
C6 C5 C4 121.7(4)
C6 C5 H5A 119.2
C4 C5 H5A 119.2
C5 C6 C7 117.9(4)
C5 C6 C9 120.1(4)
C7 C6 C9 122.0(4)
C6 C7 C8 121.6(4)
C6 C7 H7A 119.2
C8 C7 H7A 119.2
C3 C8 C7 120.7(4)
C3 C8 H8A 119.6
C7 C8 H8A 119.6
N2 C9 N3 115.2(3)
N2 C9 C6 122.1(3)
N3 C9 C6 122.7(3)
N3 C10 O1 112.2(3)
N3 C10 C11 130.0(3)
O1 C10 C11 117.7(3)
C12 C11 C16 118.3(4)
C12 C11 C10 121.7(3)
C16 C11 C10 120.0(4)
O2 C12 C13 122.8(4)
O2 C12 C11 115.7(3)
C13 C12 C11 121.5(4)
C14 C13 C12 118.9(5)
C14 C13 H13A 120.5
C12 C13 H13A 120.5
C15 C14 C13 120.8(4)
C15 C14 H14A 119.6
C13 C14 H14A 119.6
C14 C15 C16 121.1(4)
C14 C15 H15A 119.5
C16 C15 H15A 119.5
C15 C16 C11 119.4(4)
C15 C16 H16A 120.3
C11 C16 H16A 120.3
O2 C17 C18 106.7(3)
O2 C17 H17A 110.4
C18 C17 H17A 110.4
O2 C17 H17B 110.4
C18 C17 H17B 110.4
H17A C17 H17B 108.6
O3 C18 N4 125.8(3)
O3 C18 C17 118.6(3)
N4 C18 C17 115.5(3)
C20 C19 C24 123.0(3)
C20 C19 N4 117.2(3)
C24 C19 N4 119.7(3)
C21 C20 C19 117.4(3)
C21 C20 C26 120.4(4)
C19 C20 C26 122.2(3)
C22 C21 C20 120.8(4)
C22 C21 H21A 119.6
C20 C21 H21A 119.6
C23 C22 C21 120.7(4)
C23 C22 H22A 119.7
C21 C22 H22A 119.7
C22 C23 C24 121.7(4)
C22 C23 H23A 119.1
C24 C23 H23A 119.1
C23 C24 C19 116.3(4)
C23 C24 C25 121.1(4)
C19 C24 C25 122.4(3)
C24 C25 H25A 109.5
C24 C25 H25B 109.5
H25A C25 H25B 109.5
C24 C25 H25C 109.5
H25A C25 H25C 109.5
H25B C25 H25C 109.5
C20 C26 H26A 109.5
C20 C26 H26B 109.5
H26A C26 H26B 109.5
C20 C26 H26C 109.5
H26A C26 H26C 109.5
H26B C26 H26C 109.5

loop_
_geom_bond_atom_site_label_1
_geom_bond_atom_site_label_2
_geom_bond_distance
O1 C10 1.338(4)
O1 N2 1.427(4)
O2 C12 1.358(4)
O2 C17 1.415(4)
O3 C18 1.230(4)
N1 C3 1.387(5)
N1 C2 1.423(6)
N1 C1 1.431(6)
N2 C9 1.308(5)
N3 C10 1.312(4)
N3 C9 1.384(5)
N4 C18 1.338(4)
N4 C19 1.437(4)
N4 H4A 0.8600
C1 H1A 0.9600
C1 H1B 0.9600
C1 H1C 0.9600
C2 H2B 0.9600
C2 H2C 0.9600
C2 H2D 0.9600
C3 C8 1.378(6)
C3 C4 1.390(5)
C4 C5 1.383(5)
C4 H4B 0.9300
C5 C6 1.365(5)
C5 H5A 0.9300
C6 C7 1.371(5)
C6 C9 1.473(5)
C7 C8 1.381(5)
C7 H7A 0.9300
C8 H8A 0.9300
C10 C11 1.453(5)
C11 C12 1.392(5)
C11 C16 1.395(5)
C12 C13 1.380(5)
C13 C14 1.376(6)
C13 H13A 0.9300
C14 C15 1.352(6)
C14 H14A 0.9300
C15 C16 1.391(6)
C15 H15A 0.9300
C16 H16A 0.9300
C17 C18 1.516(5)
C17 H17A 0.9700
C17 H17B 0.9700
C19 C20 1.393(5)
C19 C24 1.399(5)
C20 C21 1.392(5)
C20 C26 1.503(5)
C21 C22 1.372(6)
C21 H21A 0.9300
C22 C23 1.362(6)
C22 H22A 0.9300
C23 C24 1.398(5)
C23 H23A 0.9300
C24 C25 1.478(5)
C25 H25A 0.9600
C25 H25B 0.9600
C25 H25C 0.9600
C26 H26A 0.9600
C26 H26B 0.9600
C26 H26C 0.9600

loop_
_geom_hbond_atom_site_label_D
_geom_hbond_atom_site_label_H
_geom_hbond_atom_site_label_A
_geom_hbond_distance_DH
_geom_hbond_distance_HA
_geom_hbond_distance_DA
_geom_hbond_angle_DHA
N4 H4A O2 0.86 2.10 2.513(4) 109
N4 H4A N3 0.86 2.32 3.170(4) 171

loop_
_geom_torsion_atom_site_label_1
_geom_torsion_atom_site_label_2
_geom_torsion_atom_site_label_3
_geom_torsion_atom_site_label_4
_geom_torsion
C10 O1 N2 C9 0.6(4)
C2 N1 C3 C8 -165.1(5)
C1 N1 C3 C8 7.8(7)
C2 N1 C3 C4 15.3(7)
C1 N1 C3 C4 -171.8(5)
C8 C3 C4 C5 0.7(6)
N1 C3 C4 C5 -179.7(4)
C3 C4 C5 C6 0.5(7)
C4 C5 C6 C7 -1.4(6)
C4 C5 C6 C9 178.3(4)
C5 C6 C7 C8 1.2(6)
C9 C6 C7 C8 -178.5(4)
N1 C3 C8 C7 179.5(4)
C4 C3 C8 C7 -0.9(6)
C6 C7 C8 C3 -0.1(7)
O1 N2 C9 N3 0.1(5)
O1 N2 C9 C6 179.3(3)
C10 N3 C9 N2 -0.8(5)
C10 N3 C9 C6 -180.0(4)
C5 C6 C9 N2 162.5(4)
C7 C6 C9 N2 -17.8(6)
C5 C6 C9 N3 -18.4(6)
C7 C6 C9 N3 161.3(4)
C9 N3 C10 O1 1.2(4)
C9 N3 C10 C11 -179.2(4)
N2 O1 C10 N3 -1.2(4)
N2 O1 C10 C11 179.1(3)
N3 C10 C11 C12 -14.3(7)
O1 C10 C11 C12 165.3(4)
N3 C10 C11 C16 166.3(4)
O1 C10 C11 C16 -14.1(6)
C17 O2 C12 C13 -16.0(7)
C17 O2 C12 C11 165.0(4)
C16 C11 C12 O2 178.2(4)
C10 C11 C12 O2 -1.2(6)
C16 C11 C12 C13 -0.8(7)
C10 C11 C12 C13 179.8(4)
O2 C12 C13 C14 -178.3(5)
C11 C12 C13 C14 0.6(7)
C12 C13 C14 C15 0.0(8)
C13 C14 C15 C16 -0.3(8)
C14 C15 C16 C11 0.1(7)
C12 C11 C16 C15 0.4(6)
C10 C11 C16 C15 179.9(4)
C12 O2 C17 C18 -175.1(4)
C19 N4 C18 O3 11.1(6)
C19 N4 C18 C17 -168.8(3)
O2 C17 C18 O3 -171.0(4)
O2 C17 C18 N4 8.9(5)
C18 N4 C19 C20 112.1(4)
C18 N4 C19 C24 -69.8(5)
C24 C19 C20 C21 2.2(5)
N4 C19 C20 C21 -179.8(3)
C24 C19 C20 C26 -176.4(4)
N4 C19 C20 C26 1.6(5)
C19 C20 C21 C22 -0.5(6)
C26 C20 C21 C22 178.2(4)
C20 C21 C22 C23 -1.0(7)
C21 C22 C23 C24 0.8(7)
C22 C23 C24 C19 0.8(6)
C22 C23 C24 C25 -175.1(4)
C20 C19 C24 C23 -2.4(5)
N4 C19 C24 C23 179.7(3)
C20 C19 C24 C25 173.5(4)
N4 C19 C24 C25 -4.4(5)

loop_
_cod_related_entry_id
_cod_related_entry_database
_cod_related_entry_code
1 ChemSpider 21120412
